data_7157639
loop_
_publ_author_name
'Garc\'ia de la Concepci\'on, Juan'
'\'Avalos, Mart\'in'
'Jim\'enez, Jos\'e L'
'Cintas, Pedro'
'Light, Mark E.'

_publ_section_title
;
 A fully diastereoselective oxidation of a mesoionic dipole with triplet
 molecular oxygen.
;
_journal_issue 32
_journal_name_full 'Organic &amp; biomolecular chemistry'
_journal_page_first 6328
_journal_page_last 6339
_journal_paper_doi 10.1039/d0ob01428a
_journal_volume 18
_journal_year 2020
_chemical_formula_moiety 'C22 H18 N2 O3 S4'
_chemical_formula_sum 'C22 H18 N2 O3 S4'
_chemical_formula_weight 486.62
_space_group_crystal_system trigonal
_space_group_IT_number 148
_space_group_name_Hall '-R 3'
_space_group_name_H-M_alt 'R -3 :H'
_atom_sites_solution_hydrogens geom
_audit_creation_date 2015-11-26
_audit_creation_method
;
Olex2 1.2-alpha
(compiled 2015.11.10 svn.r3248 for OlexSys, GUI svn.r5133)
;
_audit_update_record
;
2018-10-03 deposited with the CCDC.	2020-07-31 downloaded from the CCDC.
;
_cell_angle_alpha 90
_cell_angle_beta 90
_cell_angle_gamma 120
_cell_formula_units_Z 18
_cell_length_a 23.7837(4)
_cell_length_b 23.7837(4)
_cell_length_c 21.6038(4)
_cell_measurement_reflns_used 35716
_cell_measurement_temperature 100(2)
_cell_measurement_theta_max 32.0040
_cell_measurement_theta_min 2.1010
_cell_volume 10583.3(3)
_computing_cell_refinement 'CrysAlisPro 1.171.38.41 (Rigaku OD, 2015)'
_computing_data_collection 'CrystalClear-SM Expert 3.1 b27 (Rigaku, 2013)'
_computing_data_reduction 'CrysAlisPro 1.171.38.41 (Rigaku OD, 2015)'
_computing_molecular_graphics 'Olex2 (Dolomanov et al., 2009)'
_computing_publication_material 'Olex2 (Dolomanov et al., 2009)'
_computing_structure_refinement 'ShelXL (Sheldrick, 2015)'
_computing_structure_solution 'ShelXT (Sheldrick, 2015)'
_diffrn_ambient_temperature 100(2)
_diffrn_detector 'CCD area detector'
_diffrn_detector_area_resol_mean 28.5714
_diffrn_detector_type 'Rigaku HG Saturn724+ (2x2 bin mode)'
_diffrn_measured_fraction_theta_full 0.998
_diffrn_measured_fraction_theta_max 0.999
_diffrn_measurement_details
;
List of Runs (angles in degrees, time in seconds):

  # Type    Start    End  Width  t~exp~   \w     \q     \k     \f   Frames
#--------------------------------------------------------------------------
  1  \w   -112.00  68.00   1.00    5.00    --  -22.00   0.00-150.00  180
  2  \w   -112.00  68.00   1.00    5.00    --  -22.00   0.00  30.00  180
  3  \w    -83.00  68.00   1.00    5.00    --  -22.00  18.00-180.00  151
  4  \w   -112.00 -57.00   1.00    5.00    --  -22.00 -18.00  60.00   55
;
_diffrn_measurement_device 'four-circle \k diffractometer'
_diffrn_measurement_device_type 'Rigaku AFC12 FRE-HF'
_diffrn_measurement_method 'profile data from \w-scans'
_diffrn_measurement_specimen_support 'MiTeGen MicroMesh'
_diffrn_orient_matrix_type 'CrysAlisPro convention (1999,Acta A55,543-557)'
_diffrn_orient_matrix_UB_11 0.0011169000
_diffrn_orient_matrix_UB_12 -0.0175333000
_diffrn_orient_matrix_UB_13 0.0260755000
_diffrn_orient_matrix_UB_21 -0.0157553000
_diffrn_orient_matrix_UB_22 0.0129187000
_diffrn_orient_matrix_UB_23 0.0180921000
_diffrn_orient_matrix_UB_31 -0.0306105000
_diffrn_orient_matrix_UB_32 -0.0266897000
_diffrn_orient_matrix_UB_33 -0.0083758000
_diffrn_radiation_collimation 0.3
_diffrn_radiation_monochromator 'Confocal mirrors, HF Varimax'
_diffrn_radiation_probe x-ray
_diffrn_radiation_type MoK\a
_diffrn_radiation_wavelength 0.71073
_diffrn_reflns_av_R_equivalents 0.0338
_diffrn_reflns_av_unetI/netI 0.0180
_diffrn_reflns_Laue_measured_fraction_full 0.998
_diffrn_reflns_Laue_measured_fraction_max 0.999
_diffrn_reflns_limit_h_max 35
_diffrn_reflns_limit_h_min -35
_diffrn_reflns_limit_k_max 35
_diffrn_reflns_limit_k_min -35
_diffrn_reflns_limit_l_max 31
_diffrn_reflns_limit_l_min -31
_diffrn_reflns_number 56521
_diffrn_reflns_point_group_measured_fraction_full 0.998
_diffrn_reflns_point_group_measured_fraction_max 0.999
_diffrn_reflns_theta_full 25.242
_diffrn_reflns_theta_max 28.679
_diffrn_reflns_theta_min 2.967
_diffrn_source 'Rotating Anode'
_diffrn_source_current 55.0
_diffrn_source_power 2.475
_diffrn_source_target Mo
_diffrn_source_type 'Rotating Anode'
_diffrn_source_voltage 45.0
_exptl_absorpt_coefficient_mu 0.430
_exptl_absorpt_correction_T_max 1.00000
_exptl_absorpt_correction_T_min 0.84983
_exptl_absorpt_correction_type multi-scan
_exptl_absorpt_process_details
'CrysAlisPro 1.171.38.41 (Rigaku Oxford Diffraction, 2015) Empirical absorption correction using spherical harmonics, implemented in SCALE3 ABSPACK scaling algorithm.'
_exptl_crystal_colour 'clear colourless'
_exptl_crystal_colour_lustre clear
_exptl_crystal_colour_primary colourless
_exptl_crystal_density_diffrn 1.374
_exptl_crystal_description prism
_exptl_crystal_F_000 4536
_exptl_crystal_recrystallization_method
'The material was recrystallised from a mixture of DCM and ethyl acetate by slow evaporation'
_exptl_crystal_size_max 0.14
_exptl_crystal_size_mid 0.08
_exptl_crystal_size_min 0.06
_refine_diff_density_max 0.850
_refine_diff_density_min -0.639
_refine_diff_density_rms 0.071
_refine_ls_extinction_method none
_refine_ls_goodness_of_fit_ref 1.074
_refine_ls_hydrogen_treatment constr
_refine_ls_matrix_type full
_refine_ls_number_parameters 280
_refine_ls_number_reflns 6068
_refine_ls_number_restraints 0
_refine_ls_restrained_S_all 1.074
_refine_ls_R_factor_all 0.0367
_refine_ls_R_factor_gt 0.0342
_refine_ls_shift/su_max 0.001
_refine_ls_shift/su_mean 0.000
_refine_ls_structure_factor_coef Fsqd
_refine_ls_weighting_details 'w=1/[\s^2^(Fo^2^)+(0.0563P)^2^+17.7613P] where P=(Fo^2^+2Fc^2^)/3'
_refine_ls_weighting_scheme calc
_refine_ls_wR_factor_gt 0.0980
_refine_ls_wR_factor_ref 0.0996
_reflns_Friedel_coverage 0.000
_reflns_number_gt 5583
_reflns_number_total 6068
_reflns_threshold_expression 'I > 2\s(I)'
_cod_data_source_file d0ob01428a2.cif
_cod_data_source_block 2015acc0018_k_100k
_cod_depositor_comments 'Adding full bibliography for 7157638--7157640.cif.'
_cod_original_cell_volume 10583.3(4)
_cod_original_sg_symbol_H-M 'R -3'
_cod_database_code 7157639
_shelx_space_group_comment
;
The symmetry employed for this shelxl refinement is uniquely defined
by the following loop, which should always be used as a source of
symmetry information in preference to the above space-group names.
They are only intended as comments.
;
_diffrn_measurement_device_type2 'Rigaku AFC12 (Right)'
_reflns_odcompleteness_completeness 94.01
_reflns_odcompleteness_iscentric 1
_reflns_odcompleteness_theta 32.08
_olex2_refinement_description
;
1. Fixed Uiso
 At 1.2 times of:
  All C(H) groups, All C(H,H) groups
2.a Secondary CH2 refined with riding coordinates:
 C1(H1A,H1B), C2(H2A,H2B), C21(H21A,H21B), C22(H22A,H22B)
2.b Aromatic/amide H refined with riding coordinates:
 C8(H8), C9(H9), C10(H10), C11(H11), C12(H12), C14(H14), C15(H15), C16(H16),
 C17(H17), C18(H18)
;
_shelx_shelxl_version_number 2014/7
_olex2_diffrn_ambient_temperature_device 'Oxford Cryosystems'
_olex2_exptl_crystal_mounting_method 'The crystal was mounted on a MITIGEN holder in perfluoroether oil'
_olex2_submission_original_sample_id DIMER
_olex2_submission_special_instructions 'No special instructions were received'
_oxdiff_exptl_absorpt_empirical_details
;
Empirical correction (ABSPACK) includes:
- Absorption correction using spherical harmonics
- Frame scaling
- Detector area scaling
;
_oxdiff_exptl_absorpt_empirical_full_max 1.655
_oxdiff_exptl_absorpt_empirical_full_min 0.830

loop_
_space_group_symop_operation_xyz
'x, y, z'
'-y, x-y, z'
'-x+y, -x, z'
'x+2/3, y+1/3, z+1/3'
'-y+2/3, x-y+1/3, z+1/3'
'-x+y+2/3, -x+1/3, z+1/3'
'x+1/3, y+2/3, z+2/3'
'-y+1/3, x-y+2/3, z+2/3'
'-x+y+1/3, -x+2/3, z+2/3'
'-x, -y, -z'
'y, -x+y, -z'
'x-y, x, -z'
'-x+2/3, -y+1/3, -z+1/3'
'y+2/3, -x+y+1/3, -z+1/3'
'x-y+2/3, x+1/3, -z+1/3'
'-x+1/3, -y+2/3, -z+2/3'
'y+1/3, -x+y+2/3, -z+2/3'
'x-y+1/3, x+2/3, -z+2/3'

loop_
_atom_site_label
_atom_site_type_symbol
_atom_site_fract_x
_atom_site_fract_y
_atom_site_fract_z
_atom_site_U_iso_or_equiv
_atom_site_adp_type
_atom_site_occupancy
_atom_site_site_symmetry_order
_atom_site_calc_flag
_atom_site_refinement_flags_posn
_atom_site_refinement_flags_adp
_atom_site_refinement_flags_occupancy
_atom_site_disorder_assembly
_atom_site_disorder_group
S1 S 0.62565(2) 0.66287(2) 0.62889(2) 0.01939(9) Uani 1 1 d . . . . .
S2 S 0.61202(2) 0.52755(2) 0.61663(2) 0.01780(9) Uani 1 1 d . . . . .
S3 S 0.50213(2) 0.46466(2) 0.70078(2) 0.01510(8) Uani 1 1 d . . . . .
S4 S 0.55177(2) 0.49099(3) 0.91605(2) 0.03653(13) Uani 1 1 d . . . . .
O1 O 0.44817(5) 0.46279(5) 0.54634(5) 0.0180(2) Uani 1 1 d . . . . .
O2 O 0.65979(5) 0.61679(5) 0.73649(5) 0.0222(2) Uani 1 1 d . . . . .
O3 O 0.48501(5) 0.48832(5) 0.81861(5) 0.0202(2) Uani 1 1 d . . . . .
N1 N 0.52078(6) 0.55555(6) 0.59787(5) 0.0160(2) Uani 1 1 d . . . . .
N2 N 0.59712(6) 0.54738(6) 0.81003(5) 0.0177(2) Uani 1 1 d . . . . .
C1 C 0.58555(7) 0.65996(7) 0.55624(7) 0.0205(3) Uani 1 1 d . . . . .
H1A H 0.5875 0.7019 0.5482 0.025 Uiso 1 1 calc R . . . .
H1B H 0.6063 0.6503 0.5213 0.025 Uiso 1 1 calc R . . . .
C2 C 0.51605(7) 0.60613(7) 0.56455(6) 0.0184(3) Uani 1 1 d . . . . .
H2A H 0.4910 0.6215 0.5887 0.022 Uiso 1 1 calc R . . . .
H2B H 0.4947 0.5900 0.5239 0.022 Uiso 1 1 calc R . . . .
C3 C 0.57544(6) 0.57658(6) 0.63979(6) 0.0159(2) Uani 1 1 d . . . . .
C4 C 0.49292(7) 0.49192(7) 0.58181(6) 0.0155(2) Uani 1 1 d . . . . .
C5 C 0.52771(7) 0.46344(7) 0.61998(6) 0.0159(2) Uani 1 1 d . . . . .
C6 C 0.54797(6) 0.55399(6) 0.70741(6) 0.0148(2) Uani 1 1 d . . . . .
C7 C 0.50654(7) 0.58338(7) 0.72702(6) 0.0164(3) Uani 1 1 d . . . . .
C8 C 0.53413(7) 0.63941(7) 0.76296(7) 0.0195(3) Uani 1 1 d . . . . .
H8 H 0.5778 0.6576 0.7767 0.023 Uiso 1 1 calc R . . . .
C9 C 0.49844(8) 0.66904(7) 0.77907(7) 0.0229(3) Uani 1 1 d . . . . .
H9 H 0.5174 0.7068 0.8044 0.027 Uiso 1 1 calc R . . . .
C10 C 0.43549(8) 0.64365(8) 0.75829(7) 0.0236(3) Uani 1 1 d . . . . .
H10 H 0.4112 0.6640 0.7690 0.028 Uiso 1 1 calc R . . . .
C11 C 0.40777(7) 0.58827(7) 0.72176(7) 0.0213(3) Uani 1 1 d . . . . .
H11 H 0.3646 0.5711 0.7070 0.026 Uiso 1 1 calc R . . . .
C12 C 0.44286(7) 0.55777(7) 0.70663(6) 0.0183(3) Uani 1 1 d . . . . .
H12 H 0.4233 0.5194 0.6823 0.022 Uiso 1 1 calc R . . . .
C13 C 0.51204(7) 0.39617(7) 0.60332(6) 0.0187(3) Uani 1 1 d . . . . .
C14 C 0.44717(7) 0.34683(7) 0.60322(7) 0.0202(3) Uani 1 1 d . . . . .
H14 H 0.4140 0.3565 0.6132 0.024 Uiso 1 1 calc R . . . .
C15 C 0.43108(9) 0.28367(8) 0.58859(8) 0.0283(3) Uani 1 1 d . . . . .
H15 H 0.3869 0.2500 0.5893 0.034 Uiso 1 1 calc R . . . .
C16 C 0.47906(11) 0.26961(9) 0.57306(10) 0.0394(4) Uani 1 1 d . . . . .
H16 H 0.4679 0.2265 0.5625 0.047 Uiso 1 1 calc R . . . .
C17 C 0.54331(11) 0.31836(10) 0.57298(11) 0.0437(5) Uani 1 1 d . . . . .
H17 H 0.5763 0.3086 0.5624 0.052 Uiso 1 1 calc R . . . .
C18 C 0.56001(9) 0.38157(8) 0.58823(9) 0.0302(3) Uani 1 1 d . . . . .
H18 H 0.6043 0.4148 0.5883 0.036 Uiso 1 1 calc R . . . .
C19 C 0.60574(7) 0.57520(7) 0.75144(6) 0.0167(3) Uani 1 1 d . . . . .
C20 C 0.53812(7) 0.50827(7) 0.84001(6) 0.0186(3) Uani 1 1 d . . . . .
C21 C 0.63731(8) 0.52403(12) 0.90261(9) 0.0413(5) Uani 1 1 d . . . . .
H21A H 0.6625 0.5466 0.9401 0.050 Uiso 1 1 calc R . . . .
H21B H 0.6466 0.4890 0.8918 0.050 Uiso 1 1 calc R . . . .
C22 C 0.65500(8) 0.57138(9) 0.84933(7) 0.0293(4) Uani 1 1 d . . . . .
H22A H 0.6680 0.6153 0.8651 0.035 Uiso 1 1 calc R . . . .
H22B H 0.6916 0.5737 0.8254 0.035 Uiso 1 1 calc R . . . .

loop_
_atom_site_aniso_label
_atom_site_aniso_U_11
_atom_site_aniso_U_22
_atom_site_aniso_U_33
_atom_site_aniso_U_23
_atom_site_aniso_U_13
_atom_site_aniso_U_12
S1 0.02101(17) 0.01382(16) 0.01613(17) 0.00104(11) 0.00022(12) 0.00329(13)
S2 0.01506(16) 0.01795(16) 0.01834(17) -0.00035(12) 0.00189(11) 0.00670(13)
S3 0.01556(15) 0.01275(15) 0.01395(16) -0.00007(11) 0.00024(11) 0.00481(12)
S4 0.0218(2) 0.0581(3) 0.01773(19) 0.01174(18) -0.00070(14) 0.01095(19)
O1 0.0169(5) 0.0186(5) 0.0157(5) -0.0017(4) -0.0002(4) 0.0069(4)
O2 0.0162(5) 0.0201(5) 0.0220(5) 0.0018(4) -0.0010(4) 0.0029(4)
O3 0.0161(5) 0.0239(5) 0.0175(5) 0.0012(4) 0.0000(4) 0.0078(4)
N1 0.0177(5) 0.0144(5) 0.0141(5) -0.0004(4) -0.0017(4) 0.0067(4)
N2 0.0138(5) 0.0196(6) 0.0153(5) -0.0001(4) -0.0021(4) 0.0050(4)
C1 0.0248(7) 0.0167(6) 0.0158(6) 0.0021(5) 0.0003(5) 0.0073(6)
C2 0.0228(7) 0.0160(6) 0.0165(6) 0.0016(5) 0.0001(5) 0.0097(5)
C3 0.0153(6) 0.0139(6) 0.0145(6) 0.0004(4) 0.0003(5) 0.0044(5)
C4 0.0166(6) 0.0166(6) 0.0127(6) 0.0003(4) 0.0031(4) 0.0078(5)
C5 0.0162(6) 0.0154(6) 0.0145(6) -0.0005(5) 0.0011(5) 0.0066(5)
C6 0.0146(6) 0.0129(6) 0.0138(6) -0.0002(4) 0.0000(4) 0.0046(5)
C7 0.0187(6) 0.0156(6) 0.0141(6) 0.0018(5) 0.0017(5) 0.0079(5)
C8 0.0200(6) 0.0166(6) 0.0186(6) -0.0008(5) -0.0002(5) 0.0066(5)
C9 0.0282(8) 0.0170(6) 0.0217(7) -0.0022(5) 0.0017(6) 0.0100(6)
C10 0.0268(7) 0.0229(7) 0.0247(7) 0.0035(6) 0.0058(6) 0.0151(6)
C11 0.0189(6) 0.0230(7) 0.0218(7) 0.0035(5) 0.0015(5) 0.0102(6)
C12 0.0192(6) 0.0173(6) 0.0159(6) 0.0004(5) 0.0000(5) 0.0072(5)
C13 0.0239(7) 0.0165(6) 0.0154(6) -0.0015(5) -0.0002(5) 0.0099(5)
C14 0.0240(7) 0.0173(6) 0.0155(6) -0.0013(5) -0.0002(5) 0.0073(6)
C15 0.0365(9) 0.0187(7) 0.0227(7) -0.0046(6) -0.0037(6) 0.0086(6)
C16 0.0533(12) 0.0217(8) 0.0458(11) -0.0105(7) -0.0043(9) 0.0207(8)
C17 0.0455(11) 0.0345(10) 0.0610(13) -0.0137(9) 0.0011(10) 0.0275(9)
C18 0.0289(8) 0.0253(8) 0.0392(9) -0.0055(7) 0.0008(7) 0.0157(7)
C19 0.0171(6) 0.0158(6) 0.0157(6) -0.0015(5) -0.0005(5) 0.0071(5)
C20 0.0190(6) 0.0207(7) 0.0138(6) 0.0004(5) 0.0005(5) 0.0081(5)
C21 0.0194(8) 0.0647(13) 0.0266(8) 0.0170(8) -0.0028(6) 0.0112(8)
C22 0.0178(7) 0.0362(9) 0.0210(7) 0.0027(6) -0.0060(6) 0.0038(6)

loop_
_atom_type_symbol
_atom_type_description
_atom_type_scat_dispersion_real
_atom_type_scat_dispersion_imag
_atom_type_scat_source
C C 0.0033 0.0016 'International Tables Vol C Tables 4.2.6.8 and 6.1.1.4'
H H 0.0000 0.0000 'International Tables Vol C Tables 4.2.6.8 and 6.1.1.4'
N N 0.0061 0.0033 'International Tables Vol C Tables 4.2.6.8 and 6.1.1.4'
O O 0.0106 0.0060 'International Tables Vol C Tables 4.2.6.8 and 6.1.1.4'
S S 0.1246 0.1234 'International Tables Vol C Tables 4.2.6.8 and 6.1.1.4'

loop_
_geom_angle_atom_site_label_1
_geom_angle_atom_site_label_2
_geom_angle_atom_site_label_3
_geom_angle
_geom_angle_site_symmetry_1
_geom_angle_site_symmetry_3
_geom_angle_publ_flag
C3 S1 C1 91.90(6) . . ?
C5 S2 C3 81.24(6) . . ?
C6 S3 C5 94.67(6) . . ?
C20 S4 C21 92.73(7) . . ?
C3 N1 C2 116.73(11) . . ?
C4 N1 C2 126.78(12) . . ?
C4 N1 C3 113.38(11) . . ?
C19 N2 C20 126.69(12) . . ?
C19 N2 C22 116.96(12) . . ?
C20 N2 C22 115.18(12) . . ?
S1 C1 H1A 110.7 . . ?
S1 C1 H1B 110.7 . . ?
H1A C1 H1B 108.8 . . ?
C2 C1 S1 105.07(9) . . ?
C2 C1 H1A 110.7 . . ?
C2 C1 H1B 110.7 . . ?
N1 C2 C1 104.79(12) . . ?
N1 C2 H2A 110.8 . . ?
N1 C2 H2B 110.8 . . ?
C1 C2 H2A 110.8 . . ?
C1 C2 H2B 110.8 . . ?
H2A C2 H2B 108.9 . . ?
S1 C3 S2 115.64(7) . . ?
N1 C3 S1 106.28(9) . . ?
N1 C3 S2 103.75(9) . . ?
N1 C3 C6 108.21(11) . . ?
C6 C3 S1 115.73(9) . . ?
C6 C3 S2 106.38(9) . . ?
O1 C4 N1 126.80(13) . . ?
O1 C4 C5 126.75(12) . . ?
N1 C4 C5 106.40(11) . . ?
S2 C5 S3 104.94(7) . . ?
C4 C5 S2 102.67(9) . . ?
C4 C5 S3 104.12(9) . . ?
C13 C5 S2 118.00(10) . . ?
C13 C5 S3 109.61(9) . . ?
C13 C5 C4 116.08(11) . . ?
C3 C6 S3 103.03(8) . . ?
C7 C6 S3 113.82(9) . . ?
C7 C6 C3 110.65(11) . . ?
C7 C6 C19 110.77(11) . . ?
C19 C6 S3 110.06(9) . . ?
C19 C6 C3 108.13(11) . . ?
C8 C7 C6 119.38(12) . . ?
C8 C7 C12 119.00(13) . . ?
C12 C7 C6 121.50(12) . . ?
C7 C8 H8 119.7 . . ?
C7 C8 C9 120.65(14) . . ?
C9 C8 H8 119.7 . . ?
C8 C9 H9 120.0 . . ?
C10 C9 C8 120.01(14) . . ?
C10 C9 H9 120.0 . . ?
C9 C10 H10 120.1 . . ?
C9 C10 C11 119.83(14) . . ?
C11 C10 H10 120.1 . . ?
C10 C11 H11 119.8 . . ?
C10 C11 C12 120.31(14) . . ?
C12 C11 H11 119.8 . . ?
C7 C12 H12 119.9 . . ?
C11 C12 C7 120.19(13) . . ?
C11 C12 H12 119.9 . . ?
C14 C13 C5 118.69(13) . . ?
C18 C13 C5 121.90(14) . . ?
C18 C13 C14 119.41(14) . . ?
C13 C14 H14 120.0 . . ?
C15 C14 C13 120.07(15) . . ?
C15 C14 H14 120.0 . . ?
C14 C15 H15 119.9 . . ?
C16 C15 C14 120.19(16) . . ?
C16 C15 H15 119.9 . . ?
C15 C16 H16 120.1 . . ?
C17 C16 C15 119.88(16) . . ?
C17 C16 H16 120.1 . . ?
C16 C17 H17 119.8 . . ?
C16 C17 C18 120.39(18) . . ?
C18 C17 H17 119.8 . . ?
C13 C18 C17 120.05(17) . . ?
C13 C18 H18 120.0 . . ?
C17 C18 H18 120.0 . . ?
O2 C19 N2 118.30(13) . . ?
O2 C19 C6 120.93(12) . . ?
N2 C19 C6 120.76(12) . . ?
O3 C20 S4 123.23(11) . . ?
O3 C20 N2 126.47(13) . . ?
N2 C20 S4 110.30(10) . . ?
S4 C21 H21A 110.5 . . ?
S4 C21 H21B 110.5 . . ?
H21A C21 H21B 108.7 . . ?
C22 C21 S4 106.26(12) . . ?
C22 C21 H21A 110.5 . . ?
C22 C21 H21B 110.5 . . ?
N2 C22 C21 107.00(13) . . ?
N2 C22 H22A 110.3 . . ?
N2 C22 H22B 110.3 . . ?
C21 C22 H22A 110.3 . . ?
C21 C22 H22B 110.3 . . ?
H22A C22 H22B 108.6 . . ?

loop_
_geom_bond_atom_site_label_1
_geom_bond_atom_site_label_2
_geom_bond_distance
_geom_bond_site_symmetry_2
_geom_bond_publ_flag
S1 C1 1.8198(15) . ?
S1 C3 1.8007(14) . ?
S2 C3 1.8390(14) . ?
S2 C5 1.8148(14) . ?
S3 C5 1.8537(14) . ?
S3 C6 1.8457(14) . ?
S4 C20 1.7623(14) . ?
S4 C21 1.8005(18) . ?
O1 C4 1.2093(17) . ?
O2 C19 1.2097(17) . ?
O3 C20 1.1980(18) . ?
N1 C2 1.4538(17) . ?
N1 C3 1.4527(17) . ?
N1 C4 1.3590(17) . ?
N2 C19 1.3952(18) . ?
N2 C20 1.3959(18) . ?
N2 C22 1.4683(18) . ?
C1 H1A 0.9900 . ?
C1 H1B 0.9900 . ?
C1 C2 1.512(2) . ?
C2 H2A 0.9900 . ?
C2 H2B 0.9900 . ?
C3 C6 1.5807(18) . ?
C4 C5 1.5441(19) . ?
C5 C13 1.4939(19) . ?
C6 C7 1.5257(19) . ?
C6 C19 1.5343(19) . ?
C7 C8 1.3910(19) . ?
C7 C12 1.3915(19) . ?
C8 H8 0.9500 . ?
C8 C9 1.392(2) . ?
C9 H9 0.9500 . ?
C9 C10 1.380(2) . ?
C10 H10 0.9500 . ?
C10 C11 1.387(2) . ?
C11 H11 0.9500 . ?
C11 C12 1.391(2) . ?
C12 H12 0.9500 . ?
C13 C14 1.395(2) . ?
C13 C18 1.387(2) . ?
C14 H14 0.9500 . ?
C14 C15 1.389(2) . ?
C15 H15 0.9500 . ?
C15 C16 1.381(3) . ?
C16 H16 0.9500 . ?
C16 C17 1.381(3) . ?
C17 H17 0.9500 . ?
C17 C18 1.389(2) . ?
C18 H18 0.9500 . ?
C21 H21A 0.9900 . ?
C21 H21B 0.9900 . ?
C21 C22 1.515(2) . ?
C22 H22A 0.9900 . ?
C22 H22B 0.9900 . ?

loop_
_smtbx_masks_void_nr
_smtbx_masks_void_average_x
_smtbx_masks_void_average_y
_smtbx_masks_void_average_z
_smtbx_masks_void_volume
_smtbx_masks_void_count_electrons
_smtbx_masks_void_content
1 0.000 0.000 0.000 23.9 9.4 ?
2 0.000 0.000 0.167 8.0 2.9 ?
3 0.000 0.000 0.500 472.9 146.5 ?
4 0.000 0.000 0.833 8.0 2.9 ?
5 0.333 0.667 0.167 472.9 146.5 ?
6 0.333 0.667 0.667 23.9 9.4 ?
7 0.333 0.667 0.500 8.0 2.9 ?
8 0.333 0.667 0.833 8.0 2.9 ?
9 0.667 0.333 0.833 472.9 146.5 ?
10 0.667 0.333 0.333 23.9 9.4 ?
11 0.667 0.333 0.167 8.0 2.9 ?
12 0.667 0.333 0.500 8.0 2.9 ?
